data_2221033
loop_
_publ_author_name
'Hwang, In-Chul'
'Kim, Nam-Ho'
'Ha, Kwang'

_publ_section_title
'[\m-<i>N</i>,<i>N</i>,<i>N</i>',<i>N</i>'-Tetrakis(2-pyridylmethyl)hexane-1,6-diamine]bis[dichloridomanganese(II)]'
_journal_coeditor_code CS2107
_journal_issue 3
_journal_name_full 'Acta Crystallographica Section E'
_journal_page_first m249
_journal_paper_doi 10.1107/S1600536809003663
_journal_volume 65
_journal_year 2009
_chemical_formula_iupac '[Mn2 Cl4 (C30 H36 N6)]'
_chemical_formula_moiety 'C30 H36 Cl4 Mn2 N6'
_chemical_formula_sum 'C30 H36 Cl4 Mn2 N6'
_chemical_formula_weight 732.33
_chemical_name_systematic
;[\m-<i>N</i>,<i>N</i>,<i>N</i>',<i>N</i>'-Tetrakis(2-pyridylmethyl)hexane-1,6-
diamine]bis[dichloridomanganese(II)]
;
_space_group_IT_number 2
_symmetry_cell_setting triclinic
_symmetry_space_group_name_Hall '-P 1'
_symmetry_space_group_name_H-M 'P -1'
_atom_sites_solution_hydrogens geom
_atom_sites_solution_primary direct
_atom_sites_solution_secondary difmap
_cell_angle_alpha 83.309(3)
_cell_angle_beta 88.329(3)
_cell_angle_gamma 66.666(3)
_cell_formula_units_Z 1
_cell_length_a 7.7149(13)
_cell_length_b 8.4660(14)
_cell_length_c 14.263(2)
_cell_measurement_reflns_used 886
_cell_measurement_temperature 293(2)
_cell_measurement_theta_max 26.33
_cell_measurement_theta_min 2.64
_cell_volume 849.4(2)
_computing_cell_refinement 'SAINT (Bruker, 2000)'
_computing_data_collection 'SMART (Bruker, 2000)'
_computing_data_reduction 'SAINT (Bruker, 2000)'
_computing_molecular_graphics 'PLATON (Spek, 2003)'
_computing_publication_material 'SHELXL97 (Sheldrick, 2008)'
_computing_structure_refinement 'SHELXL97 (Sheldrick, 2008)'
_computing_structure_solution 'SHELXS97 (Sheldrick, 2008)'
_diffrn_ambient_temperature 293(2)
_diffrn_measured_fraction_theta_full 0.980
_diffrn_measured_fraction_theta_max 0.963
_diffrn_measurement_device_type 'Bruker SMART 1000 CCD'
_diffrn_measurement_method '\f and \w'
_diffrn_radiation_monochromator graphite
_diffrn_radiation_source 'fine-focus sealed tube'
_diffrn_radiation_type 'Mo K\a'
_diffrn_radiation_wavelength 0.71073
_diffrn_reflns_av_R_equivalents 0.0127
_diffrn_reflns_av_sigmaI/netI 0.0310
_diffrn_reflns_limit_h_max 9
_diffrn_reflns_limit_h_min -8
_diffrn_reflns_limit_k_max 10
_diffrn_reflns_limit_k_min -10
_diffrn_reflns_limit_l_max 15
_diffrn_reflns_limit_l_min -17
_diffrn_reflns_number 4845
_diffrn_reflns_theta_full 25.00
_diffrn_reflns_theta_max 26.43
_diffrn_reflns_theta_min 1.44
_diffrn_standards_decay_% 0
_diffrn_standards_interval_count 0
_diffrn_standards_interval_time 0
_diffrn_standards_number 0
_exptl_absorpt_coefficient_mu 1.087
_exptl_absorpt_correction_T_max 0.937
_exptl_absorpt_correction_T_min 0.707
_exptl_absorpt_correction_type multi-scan
_exptl_absorpt_process_details '(SADABS; Bruker, 2000)'
_exptl_crystal_colour colourless
_exptl_crystal_density_diffrn 1.432
_exptl_crystal_density_method 'not measured'
_exptl_crystal_description plate
_exptl_crystal_F_000 376
_exptl_crystal_size_max 0.35
_exptl_crystal_size_mid 0.18
_exptl_crystal_size_min 0.06
_refine_diff_density_max 0.415
_refine_diff_density_min -0.294
_refine_ls_extinction_method none
_refine_ls_goodness_of_fit_ref 1.072
_refine_ls_hydrogen_treatment constr
_refine_ls_matrix_type full
_refine_ls_number_parameters 190
_refine_ls_number_reflns 3368
_refine_ls_number_restraints 0
_refine_ls_restrained_S_all 1.072
_refine_ls_R_factor_all 0.0572
_refine_ls_R_factor_gt 0.0427
_refine_ls_shift/su_max 0.001
_refine_ls_shift/su_mean 0.000
_refine_ls_structure_factor_coef Fsqd
_refine_ls_weighting_details 'calc w=1/[\s^2^(Fo^2^)+(0.0564P)^2^+0.3638P] where P=(Fo^2^+2Fc^2^)/3'
_refine_ls_weighting_scheme calc
_refine_ls_wR_factor_gt 0.1007
_refine_ls_wR_factor_ref 0.1178
_reflns_number_gt 2705
_reflns_number_total 3368
_reflns_threshold_expression I>2\s(I)
_cod_data_source_file cs2107.cif
_cod_data_source_block I
_cod_database_code 2221033
_cod_database_fobs_code 2221033

loop_
_symmetry_equiv_pos_as_xyz
'x, y, z'
'-x, -y, -z'

loop_
_atom_site_type_symbol
_atom_site_label
_atom_site_fract_x
_atom_site_fract_y
_atom_site_fract_z
_atom_site_U_iso_or_equiv
_atom_site_adp_type
_atom_site_calc_flag
_atom_site_refinement_flags
_atom_site_occupancy
_atom_site_disorder_assembly
_atom_site_disorder_group
Mn Mn1 1.04002(6) 0.18359(5) 0.26548(3) 0.04078(16) Uani d . 1 . .
Cl Cl1 1.23775(14) -0.01680(11) 0.38692(7) 0.0661(3) Uani d . 1 . .
Cl Cl2 1.19512(14) 0.26409(14) 0.13691(7) 0.0677(3) Uani d . 1 . .
N N1 0.9580(4) 0.4267(3) 0.33551(19) 0.0477(6) Uani d . 1 . .
N N2 0.9371(3) 0.0059(3) 0.20318(19) 0.0456(6) Uani d . 1 . .
N N3 0.7153(3) 0.2854(3) 0.29208(17) 0.0410(6) Uani d . 1 . .
C C1 1.0607(6) 0.5221(5) 0.3353(3) 0.0633(10) Uani d . 1 . .
H H1 1.1711 0.4909 0.3008 0.076 Uiso calc R 1 . .
C C2 1.0105(8) 0.6646(5) 0.3840(3) 0.0790(14) Uani d . 1 . .
H H2 1.0868 0.7264 0.3839 0.095 Uiso calc R 1 . .
C C3 0.8461(8) 0.7127(5) 0.4324(3) 0.0820(15) Uani d . 1 . .
H H3 0.8101 0.8069 0.4670 0.098 Uiso calc R 1 . .
C C4 0.7338(7) 0.6216(5) 0.4298(2) 0.0715(12) Uani d . 1 . .
H H4 0.6178 0.6571 0.4595 0.086 Uiso calc R 1 . .
C C5 0.7963(5) 0.4759(4) 0.3822(2) 0.0504(8) Uani d . 1 . .
C C6 0.6920(5) 0.3593(4) 0.3819(2) 0.0532(8) Uani d . 1 . .
H H6A 0.7393 0.2665 0.4332 0.064 Uiso calc R 1 . .
H H6B 0.5589 0.4247 0.3919 0.064 Uiso calc R 1 . .
C C7 1.0319(5) -0.0980(5) 0.1386(3) 0.0601(9) Uani d . 1 . .
H H7 1.1506 -0.1024 0.1210 0.072 Uiso calc R 1 . .
C C8 0.9591(6) -0.1979(5) 0.0977(3) 0.0752(11) Uani d . 1 . .
H H8 1.0272 -0.2683 0.0527 0.090 Uiso calc R 1 . .
C C9 0.7868(6) -0.1926(5) 0.1237(3) 0.0767(12) Uani d . 1 . .
H H9 0.7360 -0.2601 0.0967 0.092 Uiso calc R 1 . .
C C10 0.6872(5) -0.0877(5) 0.1898(3) 0.0634(10) Uani d . 1 . .
H H10 0.5691 -0.0834 0.2086 0.076 Uiso calc R 1 . .
C C11 0.7668(4) 0.0118(4) 0.2281(2) 0.0464(7) Uani d . 1 . .
C C12 0.6656(5) 0.1324(4) 0.2993(2) 0.0527(8) Uani d . 1 . .
H H12A 0.5305 0.1708 0.2896 0.063 Uiso calc R 1 . .
H H12B 0.6977 0.0708 0.3622 0.063 Uiso calc R 1 . .
C C13 0.5988(4) 0.4236(4) 0.2181(2) 0.0469(7) Uani d . 1 . .
H H13A 0.6265 0.5251 0.2209 0.056 Uiso calc R 1 . .
H H13B 0.4667 0.4551 0.2332 0.056 Uiso calc R 1 . .
C C14 0.6265(4) 0.3777(4) 0.1184(2) 0.0465(7) Uani d . 1 . .
H H14A 0.6050 0.2731 0.1151 0.056 Uiso calc R 1 . .
H H14B 0.7557 0.3547 0.1005 0.056 Uiso calc R 1 . .
C C15 0.4928(5) 0.5226(4) 0.0496(2) 0.0497(8) Uani d . 1 . .
H H15A 0.3642 0.5508 0.0705 0.060 Uiso calc R 1 . .
H H15B 0.5200 0.6249 0.0505 0.060 Uiso calc R 1 . .

loop_
_atom_site_aniso_label
_atom_site_aniso_U_11
_atom_site_aniso_U_22
_atom_site_aniso_U_33
_atom_site_aniso_U_12
_atom_site_aniso_U_13
_atom_site_aniso_U_23
Mn1 0.0360(3) 0.0418(3) 0.0450(3) -0.01554(19) -0.00546(18) -0.00439(19)
Cl1 0.0736(6) 0.0526(5) 0.0663(6) -0.0198(4) -0.0295(5) 0.0050(4)
Cl2 0.0703(6) 0.0923(7) 0.0568(6) -0.0500(5) 0.0078(4) -0.0076(5)
N1 0.0516(15) 0.0433(14) 0.0476(15) -0.0178(12) -0.0088(12) -0.0046(12)
N2 0.0448(14) 0.0425(14) 0.0498(15) -0.0177(11) -0.0097(11) -0.0021(12)
N3 0.0406(13) 0.0416(13) 0.0382(14) -0.0157(11) -0.0018(10) 0.0035(10)
C1 0.070(2) 0.055(2) 0.070(2) -0.0309(18) -0.0226(19) 0.0017(18)
C2 0.126(4) 0.050(2) 0.068(3) -0.043(2) -0.047(3) 0.012(2)
C3 0.151(5) 0.0364(18) 0.046(2) -0.024(2) -0.030(3) 0.0022(16)
C4 0.106(3) 0.0458(19) 0.0382(19) -0.005(2) -0.0046(19) -0.0018(15)
C5 0.068(2) 0.0416(16) 0.0297(16) -0.0101(15) -0.0117(14) 0.0024(13)
C6 0.0564(19) 0.0550(19) 0.0384(18) -0.0143(16) 0.0050(14) 0.0037(14)
C7 0.055(2) 0.059(2) 0.067(2) -0.0202(17) -0.0004(17) -0.0171(18)
C8 0.084(3) 0.068(2) 0.080(3) -0.032(2) -0.005(2) -0.027(2)
C9 0.091(3) 0.068(2) 0.085(3) -0.044(2) -0.022(2) -0.013(2)
C10 0.061(2) 0.059(2) 0.079(3) -0.0354(18) -0.0168(19) 0.0048(19)
C11 0.0487(17) 0.0397(15) 0.0500(18) -0.0200(14) -0.0132(14) 0.0106(14)
C12 0.0511(18) 0.0532(18) 0.056(2) -0.0268(15) -0.0002(15) 0.0078(16)
C13 0.0403(16) 0.0483(17) 0.0444(18) -0.0124(14) -0.0087(13) 0.0080(14)
C14 0.0429(16) 0.0492(17) 0.0429(17) -0.0159(14) -0.0110(13) 0.0070(14)
C15 0.0505(18) 0.0470(17) 0.0500(18) -0.0200(14) -0.0175(14) 0.0072(14)

loop_
_atom_type_symbol
_atom_type_description
_atom_type_scat_dispersion_real
_atom_type_scat_dispersion_imag
_atom_type_scat_source
C C 0.0033 0.0016 'International Tables Vol C Tables 4.2.6.8 and 6.1.1.4'
H H 0.0000 0.0000 'International Tables Vol C Tables 4.2.6.8 and 6.1.1.4'
Cl Cl 0.1484 0.1585 'International Tables Vol C Tables 4.2.6.8 and 6.1.1.4'
Mn Mn 0.3368 0.7283 'International Tables Vol C Tables 4.2.6.8 and 6.1.1.4'
N N 0.0061 0.0033 'International Tables Vol C Tables 4.2.6.8 and 6.1.1.4'

loop_
_geom_angle_atom_site_label_1
_geom_angle_atom_site_label_2
_geom_angle_atom_site_label_3
_geom_angle_site_symmetry_1
_geom_angle_site_symmetry_3
_geom_angle
_geom_angle_publ_flag
N2 Mn1 N1 . . 145.81(10) ?
N2 Mn1 N3 . . 73.58(9) ?
N1 Mn1 N3 . . 72.37(9) ?
N2 Mn1 Cl2 . . 101.15(8) ?
N1 Mn1 Cl2 . . 97.35(8) ?
N3 Mn1 Cl2 . . 128.09(6) ?
N2 Mn1 Cl1 . . 98.49(7) ?
N1 Mn1 Cl1 . . 98.94(7) ?
N3 Mn1 Cl1 . . 116.01(7) ?
Cl2 Mn1 Cl1 . . 115.84(4) ?
C5 N1 C1 . . 118.3(3) ?
C5 N1 Mn1 . . 116.8(2) ?
C1 N1 Mn1 . . 124.9(3) ?
C11 N2 C7 . . 118.7(3) ?
C11 N2 Mn1 . . 117.6(2) ?
C7 N2 Mn1 . . 123.6(2) ?
C6 N3 C12 . . 112.0(2) ?
C6 N3 C13 . . 108.5(2) ?
C12 N3 C13 . . 111.5(2) ?
C6 N3 Mn1 . . 104.43(18) ?
C12 N3 Mn1 . . 106.39(18) ?
C13 N3 Mn1 . . 113.75(18) ?
N1 C1 C2 . . 122.9(4) ?
N1 C1 H1 . . 118.5 ?
C2 C1 H1 . . 118.5 ?
C3 C2 C1 . . 118.3(4) ?
C3 C2 H2 . . 120.8 ?
C1 C2 H2 . . 120.8 ?
C2 C3 C4 . . 119.8(4) ?
C2 C3 H3 . . 120.1 ?
C4 C3 H3 . . 120.1 ?
C3 C4 C5 . . 118.8(4) ?
C3 C4 H4 . . 120.6 ?
C5 C4 H4 . . 120.6 ?
N1 C5 C4 . . 121.8(4) ?
N1 C5 C6 . . 115.2(3) ?
C4 C5 C6 . . 123.0(4) ?
N3 C6 C5 . . 111.0(3) ?
N3 C6 H6A . . 109.4 ?
C5 C6 H6A . . 109.4 ?
N3 C6 H6B . . 109.4 ?
C5 C6 H6B . . 109.4 ?
H6A C6 H6B . . 108.0 ?
N2 C7 C8 . . 122.0(4) ?
N2 C7 H7 . . 119.0 ?
C8 C7 H7 . . 119.0 ?
C9 C8 C7 . . 119.1(4) ?
C9 C8 H8 . . 120.4 ?
C7 C8 H8 . . 120.4 ?
C8 C9 C10 . . 120.0(4) ?
C8 C9 H9 . . 120.0 ?
C10 C9 H9 . . 120.0 ?
C9 C10 C11 . . 118.4(4) ?
C9 C10 H10 . . 120.8 ?
C11 C10 H10 . . 120.8 ?
N2 C11 C10 . . 121.8(3) ?
N2 C11 C12 . . 116.5(3) ?
C10 C11 C12 . . 121.7(3) ?
N3 C12 C11 . . 111.9(3) ?
N3 C12 H12A . . 109.2 ?
C11 C12 H12A . . 109.2 ?
N3 C12 H12B . . 109.2 ?
C11 C12 H12B . . 109.2 ?
H12A C12 H12B . . 107.9 ?
N3 C13 C14 . . 115.8(3) ?
N3 C13 H13A . . 108.3 ?
C14 C13 H13A . . 108.3 ?
N3 C13 H13B . . 108.3 ?
C14 C13 H13B . . 108.3 ?
H13A C13 H13B . . 107.4 ?
C13 C14 C15 . . 111.5(3) ?
C13 C14 H14A . . 109.3 ?
C15 C14 H14A . . 109.3 ?
C13 C14 H14B . . 109.3 ?
C15 C14 H14B . . 109.3 ?
H14A C14 H14B . . 108.0 ?
C15 C15 C14 2_665 . 113.2(3) ?
C15 C15 H15A 2_665 . 108.9 ?
C14 C15 H15A . . 108.9 ?
C15 C15 H15B 2_665 . 108.9 ?
C14 C15 H15B . . 108.9 ?
H15A C15 H15B . . 107.8 ?

loop_
_geom_bond_atom_site_label_1
_geom_bond_atom_site_label_2
_geom_bond_site_symmetry_2
_geom_bond_distance
_geom_bond_publ_flag
Mn1 N2 . 2.232(2) ?
Mn1 N1 . 2.246(3) ?
Mn1 N3 . 2.339(2) ?
Mn1 Cl2 . 2.3422(10) ?
Mn1 Cl1 . 2.3716(9) ?
N1 C5 . 1.334(4) ?
N1 C1 . 1.337(4) ?
N2 C11 . 1.334(4) ?
N2 C7 . 1.340(4) ?
N3 C6 . 1.465(4) ?
N3 C12 . 1.482(4) ?
N3 C13 . 1.492(4) ?
C1 C2 . 1.377(6) ?
C1 H1 . 0.9300 ?
C2 C3 . 1.362(7) ?
C2 H2 . 0.9300 ?
C3 C4 . 1.372(6) ?
C3 H3 . 0.9300 ?
C4 C5 . 1.386(5) ?
C4 H4 . 0.9300 ?
C5 C6 . 1.501(5) ?
C6 H6A . 0.9700 ?
C6 H6B . 0.9700 ?
C7 C8 . 1.372(5) ?
C7 H7 . 0.9300 ?
C8 C9 . 1.355(6) ?
C8 H8 . 0.9300 ?
C9 C10 . 1.372(6) ?
C9 H9 . 0.9300 ?
C10 C11 . 1.386(5) ?
C10 H10 . 0.9300 ?
C11 C12 . 1.499(5) ?
C12 H12A . 0.9700 ?
C12 H12B . 0.9700 ?
C13 C14 . 1.504(4) ?
C13 H13A . 0.9700 ?
C13 H13B . 0.9700 ?
C14 C15 . 1.519(4) ?
C14 H14A . 0.9700 ?
C14 H14B . 0.9700 ?
C15 C15 2_665 1.499(6) ?
C15 H15A . 0.9700 ?
C15 H15B . 0.9700 ?

loop_
_geom_torsion_atom_site_label_1
_geom_torsion_atom_site_label_2
_geom_torsion_atom_site_label_3
_geom_torsion_atom_site_label_4
_geom_torsion_site_symmetry_1
_geom_torsion_site_symmetry_2
_geom_torsion_site_symmetry_3
_geom_torsion_site_symmetry_4
_geom_torsion
_geom_torsion_publ_flag
N2 Mn1 N1 C5 . . . . 25.2(3) ?
N3 Mn1 N1 C5 . . . . 19.9(2) ?
Cl2 Mn1 N1 C5 . . . . 147.7(2) ?
Cl1 Mn1 N1 C5 . . . . -94.6(2) ?
N2 Mn1 N1 C1 . . . . -156.3(2) ?
N3 Mn1 N1 C1 . . . . -161.6(3) ?
Cl2 Mn1 N1 C1 . . . . -33.9(3) ?
Cl1 Mn1 N1 C1 . . . . 83.9(3) ?
N1 Mn1 N2 C11 . . . . -20.5(3) ?
N3 Mn1 N2 C11 . . . . -15.3(2) ?
Cl2 Mn1 N2 C11 . . . . -142.0(2) ?
Cl1 Mn1 N2 C11 . . . . 99.5(2) ?
N1 Mn1 N2 C7 . . . . 155.5(2) ?
N3 Mn1 N2 C7 . . . . 160.7(3) ?
Cl2 Mn1 N2 C7 . . . . 34.0(3) ?
Cl1 Mn1 N2 C7 . . . . -84.5(3) ?
N2 Mn1 N3 C6 . . . . 147.77(19) ?
N1 Mn1 N3 C6 . . . . -35.30(18) ?
Cl2 Mn1 N3 C6 . . . . -120.79(17) ?
Cl1 Mn1 N3 C6 . . . . 56.21(19) ?
N2 Mn1 N3 C12 . . . . 29.15(19) ?
N1 Mn1 N3 C12 . . . . -153.9(2) ?
Cl2 Mn1 N3 C12 . . . . 120.59(18) ?
Cl1 Mn1 N3 C12 . . . . -62.4(2) ?
N2 Mn1 N3 C13 . . . . -94.1(2) ?
N1 Mn1 N3 C13 . . . . 82.9(2) ?
Cl2 Mn1 N3 C13 . . . . -2.6(2) ?
Cl1 Mn1 N3 C13 . . . . 174.37(18) ?
C5 N1 C1 C2 . . . . 2.5(5) ?
Mn1 N1 C1 C2 . . . . -176.0(3) ?
N1 C1 C2 C3 . . . . -1.8(5) ?
C1 C2 C3 C4 . . . . -1.4(6) ?
C2 C3 C4 C5 . . . . 3.7(5) ?
C1 N1 C5 C4 . . . . 0.0(4) ?
Mn1 N1 C5 C4 . . . . 178.6(2) ?
C1 N1 C5 C6 . . . . -178.1(3) ?
Mn1 N1 C5 C6 . . . . 0.5(3) ?
C3 C4 C5 N1 . . . . -3.1(5) ?
C3 C4 C5 C6 . . . . 174.9(3) ?
C12 N3 C6 C5 . . . . 162.7(3) ?
C13 N3 C6 C5 . . . . -73.7(3) ?
Mn1 N3 C6 C5 . . . . 47.9(3) ?
N1 C5 C6 N3 . . . . -34.7(4) ?
C4 C5 C6 N3 . . . . 147.2(3) ?
C11 N2 C7 C8 . . . . -0.1(5) ?
Mn1 N2 C7 C8 . . . . -176.0(3) ?
N2 C7 C8 C9 . . . . -0.5(6) ?
C7 C8 C9 C10 . . . . 0.3(7) ?
C8 C9 C10 C11 . . . . 0.4(6) ?
C7 N2 C11 C10 . . . . 0.8(5) ?
Mn1 N2 C11 C10 . . . . 177.0(2) ?
C7 N2 C11 C12 . . . . -178.9(3) ?
Mn1 N2 C11 C12 . . . . -2.7(3) ?
C9 C10 C11 N2 . . . . -0.9(5) ?
C9 C10 C11 C12 . . . . 178.8(3) ?
C6 N3 C12 C11 . . . . -154.0(3) ?
C13 N3 C12 C11 . . . . 84.1(3) ?
Mn1 N3 C12 C11 . . . . -40.4(3) ?
N2 C11 C12 N3 . . . . 30.8(4) ?
C10 C11 C12 N3 . . . . -148.9(3) ?
C6 N3 C13 C14 . . . . 171.8(3) ?
C12 N3 C13 C14 . . . . -64.3(3) ?
Mn1 N3 C13 C14 . . . . 56.0(3) ?
N3 C13 C14 C15 . . . . 176.4(2) ?
C13 C14 C15 C15 . . . 2_665 -176.3(3) ?
